data_4112374
loop_
_publ_author_name
'Dario Braga'
'Shuang Chen'
'Heather Filson'
'Lucia Maini'
'Matthew R. Netherton'
'Brian O. Patrick'
'John R. Scheffer'
'Carl Scott'
'Wujiong Xia'

_publ_contact_author_address
;
   Department of Chemistry
   The University of British Columbia
   2036 Main Mall
   Vancouver, BC V6T 1Z1
;
_publ_contact_author_email ' scheffer@chem.ubc.ca '
_publ_contact_author_fax ' 604-822-2847 '
_publ_contact_author_name ' Dr John R. Scheffer'
_publ_contact_author_phone ' 604-822-3496 '
_publ_section_title
;
 1,4-Hydroxybiradical Behavior Revealed through Crystal
 Structure-Solid-State Reactivity Correlations
;
_journal_name_full 'Journal of the American Chemical Society'
_journal_page_first 3511
_journal_page_last 3520
_journal_paper_doi 10.1021/ja039076w
_journal_volume 126
_journal_year 2004
_chemical_formula_moiety 'C20 H24 O '
_chemical_formula_sum 'C20 H24 O'
_chemical_formula_weight 280.41
_space_group_IT_number 14
_symmetry_cell_setting monoclinic
_symmetry_Int_Tables_number 14
_symmetry_space_group_name_Hall '-P 2ybc'
_symmetry_space_group_name_H-M 'P 1 21/c 1'
_audit_creation_date 1999-09-24
_audit_creation_method 'by teXsan v1.8'
_cell_angle_alpha 90
_cell_angle_beta 90.51(2)
_cell_angle_gamma 90
_cell_formula_units_Z 4
_cell_length_a 8.763(3)
_cell_length_b 14.060(5)
_cell_length_c 11.890(2)
_cell_measurement_reflns_used 22
_cell_measurement_temperature 294.2
_cell_measurement_theta_max 53.1
_cell_measurement_theta_min 27.7
_cell_volume 1464.9(8)
_computing_cell_refinement 'MSC/AFC Diffractometer Control'
_computing_data_collection 'MSC/AFC Diffractometer Control'
_computing_data_reduction 'teXsan (MSC, 1992-1997)'
_computing_publication_material 'teXsan (MSC, 1992-1997)'
_computing_structure_refinement 'teXsan (MSC, 1992-1997)'
_computing_structure_solution
;
SIR97 (Altomare, et. al. 1998)
;
_diffrn_ambient_temperature 294.2
_diffrn_measurement_device_type 'Rigaku AFC6S'
_diffrn_measurement_method \w-2\q
_diffrn_orient_matrix_UB_11 -0.07669
_diffrn_orient_matrix_UB_12 0.05264
_diffrn_orient_matrix_UB_13 0.00183
_diffrn_orient_matrix_UB_21 0.08448
_diffrn_orient_matrix_UB_22 0.04768
_diffrn_orient_matrix_UB_23 0.00462
_diffrn_orient_matrix_UB_31 0.00196
_diffrn_orient_matrix_UB_32 0.00384
_diffrn_orient_matrix_UB_33 -0.08396
_diffrn_radiation_detector 'scintillation counter'
_diffrn_radiation_monochromator graphite
_diffrn_radiation_source 'X-ray tube'
_diffrn_radiation_type 'Cu K\a'
_diffrn_radiation_wavelength 1.5418
_diffrn_reflns_av_R_equivalents 0.02661
_diffrn_reflns_av_sigmaI/netI 0.070
_diffrn_reflns_limit_h_max 11
_diffrn_reflns_limit_h_min -8
_diffrn_reflns_limit_k_max 17
_diffrn_reflns_limit_k_min -11
_diffrn_reflns_limit_l_max 14
_diffrn_reflns_limit_l_min -14
_diffrn_reflns_number 3312
_diffrn_reflns_reduction_process 'Lp corrections applied'
_diffrn_reflns_theta_max 77.82
_diffrn_reflns_theta_min 3.14
_diffrn_standards_decay_% -4.06
_diffrn_standards_interval_count 200
_diffrn_standards_number 3
_exptl_absorpt_coefficient_mu 0.579
_exptl_absorpt_correction_T_max 1.000
_exptl_absorpt_correction_T_min 0.719
_exptl_absorpt_correction_type
;
\y scans (North,Phillips & Matthews, 1968)
;
_exptl_crystal_colour colorless
_exptl_crystal_density_diffrn 1.271
_exptl_crystal_description prism
_exptl_crystal_F_000 608.00
_exptl_crystal_size_max 0.25
_exptl_crystal_size_mid 0.10
_exptl_crystal_size_min 0.10
_refine_diff_density_max 0.17
_refine_diff_density_min -0.18
_refine_ls_extinction_coef 0.0000105(5)
_refine_ls_extinction_expression 'equ(3) Acta Cryst.(1968) A24, p213.'
_refine_ls_extinction_method 'Zachariasen (1967)'
_refine_ls_goodness_of_fit_all 2.224
_refine_ls_goodness_of_fit_ref 2.636
_refine_ls_hydrogen_treatment mixed
_refine_ls_matrix_type full
_refine_ls_number_constraints 0
_refine_ls_number_parameters 195
_refine_ls_number_reflns 1930
_refine_ls_number_restraints 0
_refine_ls_R_factor_all 0.0894
_refine_ls_R_factor_gt 0.0454
_refine_ls_shift/su_max 0.0001
_refine_ls_shift/su_mean 0.0002
_refine_ls_structure_factor_coef F
_refine_ls_weighting_details 'w = 1/[\s^2^(Fo) + 0.00002|Fo|^2^]'
_refine_ls_weighting_scheme sigma
_refine_ls_wR_factor_all 0.0527
_refine_ls_wR_factor_ref 0.0492
_reflns_number_gt 1930
_reflns_number_total 3118
_reflns_threshold_expression I>3.00\s(I)
_cod_data_source_file ja039076wsi20031015_043604_20.cif
_cod_data_source_block 15c
_cod_original_cell_volume 1464.9(7)
_cod_original_sg_symbol_H-M 'P 21/c '
_cod_original_formula_sum 'C20 H24 O '
_cod_database_code 4112374

loop_
_symmetry_equiv_pos_as_xyz
'   +x,   +y,   +z'
'   -x,1/2+y,1/2-z'
'   -x,   -y,   -z'
'   +x,1/2-y,1/2+z'

loop_
_atom_site_label
_atom_site_fract_x
_atom_site_fract_y
_atom_site_fract_z
_atom_site_U_iso_or_equiv
_atom_site_occupancy
_atom_site_adp_type
_atom_site_calc_flag
O(1) 0.1456(2) 0.3927(1) 0.1684(2) 0.0519(5) 1.000 Uani d
C(1) 0.2578(2) 0.3296(1) 0.2197(2) 0.0390(6) 1.000 Uani d
C(2) 0.3855(2) 0.3936(1) 0.2723(2) 0.0391(6) 1.000 Uani d
C(3) 0.4400(3) 0.4069(2) 0.1487(2) 0.0474(7) 1.000 Uani d
C(4) 0.3795(2) 0.3036(2) 0.1296(2) 0.0434(6) 1.000 Uani d
C(5) 0.4986(3) 0.2304(2) 0.1724(2) 0.0468(7) 1.000 Uani d
C(6) 0.4997(3) 0.2295(2) 0.3005(2) 0.0460(7) 1.000 Uani d
C(7) 0.5077(3) 0.3333(2) 0.3364(2) 0.0430(6) 1.000 Uani d
C(8) 0.6700(3) 0.3671(2) 0.3087(2) 0.0542(8) 1.000 Uani d
C(9) 0.7030(3) 0.3562(2) 0.1833(2) 0.0573(8) 1.000 Uani d
C(10) 0.6608(3) 0.2579(2) 0.1364(2) 0.0582(8) 1.000 Uani d
C(11) 0.6045(3) 0.4286(2) 0.1228(2) 0.0602(8) 1.000 Uani d
C(12) 0.3314(3) 0.4774(2) 0.3413(2) 0.0534(7) 1.000 Uani d
C(13) 0.2396(3) 0.4483(2) 0.4441(2) 0.0582(8) 1.000 Uani d
C(14) 0.0887(3) 0.3965(2) 0.4215(2) 0.0543(7) 1.000 Uani d
C(15) 0.0903(2) 0.2932(2) 0.3844(2) 0.0437(6) 1.000 Uani d
C(16) 0.0003(3) 0.2288(2) 0.4433(2) 0.0558(8) 1.000 Uani d
C(17) -0.0189(3) 0.1361(2) 0.4078(3) 0.0633(9) 1.000 Uani d
C(18) 0.0524(3) 0.1053(2) 0.3118(3) 0.0615(8) 1.000 Uani d
C(19) 0.1433(3) 0.1679(2) 0.2527(2) 0.0527(7) 1.000 Uani d
C(20) 0.1655(2) 0.2611(2) 0.2883(2) 0.0400(6) 1.000 Uani d
H(3) 0.3733 0.4524 0.1097 0.057 1.000 Uiso c
H(4) 0.3383 0.2911 0.0541 0.052 1.000 Uiso c
H(5) 0.4732 0.1669 0.1438 0.056 1.000 Uiso c
H(6A) 0.4064 0.1999 0.3288 0.055 1.000 Uiso c
H(6B) 0.5888 0.1947 0.3291 0.055 1.000 Uiso c
H(7) 0.4910 0.3382 0.4176 0.052 1.000 Uiso c
H(8A) 0.6804 0.4342 0.3297 0.065 1.000 Uiso c
H(8B) 0.7437 0.3290 0.3519 0.065 1.000 Uiso c
H(9) 0.8110 0.3694 0.1693 0.069 1.000 Uiso c
H(10A) 0.6654 0.2595 0.0541 0.070 1.000 Uiso c
H(10B) 0.7334 0.2106 0.1653 0.070 1.000 Uiso c
H(11B) 0.6211 0.4244 0.0416 0.072 1.000 Uiso c
H(11A) 0.6303 0.4928 0.1491 0.072 1.000 Uiso c
H(13) 0.1934 0.1460 0.1840 0.063 1.000 Uiso c
H(14) 0.0389 0.0397 0.2856 0.074 1.000 Uiso c
H(15) -0.0831 0.0923 0.4508 0.076 1.000 Uiso c
H(16) -0.0509 0.2500 0.5119 0.067 1.000 Uiso c
H(18A) 0.0303 0.3992 0.4913 0.065 1.000 Uiso c
H(18B) 0.0349 0.4323 0.3627 0.065 1.000 Uiso c
H(19B) 0.3040 0.4063 0.4901 0.070 1.000 Uiso c
H(19A) 0.2165 0.5061 0.4866 0.070 1.000 Uiso c
H(20A) 0.2671 0.5178 0.2934 0.064 1.000 Uiso c
H(20B) 0.4209 0.5135 0.3668 0.064 1.000 Uiso c
H(23) 0.112(5) 0.362(3) 0.105(4) 0.16(2) 1.000 Uiso d

loop_
_atom_site_aniso_label
_atom_site_aniso_U_11
_atom_site_aniso_U_22
_atom_site_aniso_U_33
_atom_site_aniso_U_12
_atom_site_aniso_U_13
_atom_site_aniso_U_23
O(1) 0.0447(9) 0.053(1) 0.058(1) 0.0114(8) -0.0058(8) 0.0053(9)
C(1) 0.038(1) 0.038(1) 0.041(1) 0.0037(9) -0.0003(9) 0.000(1)
C(2) 0.040(1) 0.035(1) 0.042(1) -0.0002(9) 0.0012(9) -0.001(1)
C(3) 0.043(1) 0.045(1) 0.054(2) -0.003(1) 0.000(1) 0.011(1)
C(4) 0.041(1) 0.050(1) 0.038(1) -0.001(1) 0.001(1) -0.003(1)
C(5) 0.044(1) 0.042(1) 0.055(2) 0.004(1) 0.006(1) -0.006(1)
C(6) 0.043(1) 0.041(1) 0.054(1) 0.009(1) 0.002(1) 0.005(1)
C(7) 0.041(1) 0.045(1) 0.043(1) 0.003(1) 0.000(1) -0.001(1)
C(8) 0.043(1) 0.058(2) 0.061(2) -0.003(1) -0.005(1) 0.000(1)
C(9) 0.037(1) 0.070(2) 0.065(2) -0.007(1) 0.008(1) 0.004(1)
C(10) 0.046(1) 0.070(2) 0.059(2) 0.006(1) 0.010(1) -0.004(1)
C(11) 0.054(2) 0.064(2) 0.063(2) -0.013(1) 0.007(1) 0.014(1)
C(12) 0.056(1) 0.037(1) 0.067(2) 0.001(1) -0.004(1) -0.009(1)
C(13) 0.058(2) 0.055(2) 0.061(2) 0.013(1) 0.004(1) -0.020(1)
C(14) 0.049(1) 0.059(2) 0.054(2) 0.017(1) 0.007(1) -0.009(1)
C(15) 0.036(1) 0.049(1) 0.046(1) 0.008(1) 0.001(1) -0.001(1)
C(16) 0.039(1) 0.074(2) 0.055(2) 0.004(1) 0.006(1) 0.013(1)
C(17) 0.047(1) 0.066(2) 0.077(2) -0.012(1) 0.001(1) 0.019(2)
C(18) 0.056(2) 0.048(1) 0.080(2) -0.012(1) -0.004(1) 0.002(1)
C(19) 0.049(1) 0.047(1) 0.062(2) -0.008(1) 0.003(1) -0.008(1)
C(20) 0.034(1) 0.040(1) 0.045(1) 0.0005(9) -0.0009(9) -0.001(1)

loop_
_atom_type_symbol
_atom_type_oxidation_number
_atom_type_number_in_cell
_atom_type_scat_dispersion_real
_atom_type_scat_dispersion_imag
_atom_type_scat_source
C 0 80 0.017 0.009
;International Tables for Crystallography
(1992, Vol. C, Tables 4.2.6.8 and 6.1.1.1)
;
H 0 96 0.000 0.000
;International Tables for Crystallography
(1992, Vol. C, Table 6.1.1.2)
;
O 0 4 0.047 0.032
;International Tables for Crystallography
(1992, Vol. C, Tables 4.2.6.8 and 6.1.1.1)
;

loop_
_geom_angle_atom_site_label_1
_geom_angle_atom_site_label_2
_geom_angle_atom_site_label_3
_geom_angle
_geom_angle_publ_flag
C(1) O(1) H(23) 106(3) no
O(1) C(1) C(2) 107.2(2) yes
O(1) C(1) C(4) 108.5(2) yes
O(1) C(1) C(20) 104.7(2) yes
C(2) C(1) C(4) 85.3(2) yes
C(2) C(1) C(20) 122.6(2) yes
C(4) C(1) C(20) 126.6(2) yes
C(1) C(2) C(3) 85.2(2) yes
C(1) C(2) C(7) 111.6(2) yes
C(1) C(2) C(12) 116.0(2) yes
C(3) C(2) C(7) 108.1(2) yes
C(3) C(2) C(12) 121.1(2) yes
C(7) C(2) C(12) 112.0(2) yes
C(2) C(3) C(4) 85.4(2) yes
C(2) C(3) C(11) 121.2(2) yes
C(2) C(3) H(3) 109.8 no
C(4) C(3) C(11) 118.8(2) yes
C(4) C(3) H(3) 109.8 no
C(11) C(3) H(3) 109.8 no
C(1) C(4) C(3) 85.1(2) yes
C(1) C(4) C(5) 113.1(2) yes
C(1) C(4) H(4) 115.0 no
C(3) C(4) C(5) 110.1(2) yes
C(3) C(4) H(4) 115.0 no
C(5) C(4) H(4) 115.0 no
C(4) C(5) C(6) 109.4(2) yes
C(4) C(5) C(10) 111.3(2) yes
C(4) C(5) H(5) 109.9 no
C(6) C(5) C(10) 106.4(2) yes
C(6) C(5) H(5) 109.9 no
C(10) C(5) H(5) 109.9 no
C(5) C(6) C(7) 105.8(2) yes
C(5) C(6) H(6A) 110.4 no
C(5) C(6) H(6B) 110.4 no
C(7) C(6) H(6A) 110.4 no
C(7) C(6) H(6B) 110.4 no
H(6A) C(6) H(6B) 109.5 no
C(2) C(7) C(6) 110.8(2) yes
C(2) C(7) C(8) 111.1(2) yes
C(2) C(7) H(7) 109.6 no
C(6) C(7) C(8) 106.0(2) yes
C(6) C(7) H(7) 109.6 no
C(8) C(7) H(7) 109.6 no
C(7) C(8) C(9) 111.2(2) yes
C(7) C(8) H(8A) 109.0 no
C(7) C(8) H(8B) 109.0 no
C(9) C(8) H(8A) 109.0 no
C(9) C(8) H(8B) 109.0 no
H(8A) C(8) H(8B) 109.5 no
C(8) C(9) C(10) 113.4(2) yes
C(8) C(9) C(11) 106.5(2) yes
C(8) C(9) H(9) 109.8 no
C(10) C(9) C(11) 107.4(2) yes
C(10) C(9) H(9) 109.8 no
C(11) C(9) H(9) 109.8 no
C(5) C(10) C(9) 110.2(2) yes
C(5) C(10) H(10A) 109.3 no
C(5) C(10) H(10B) 109.3 no
C(9) C(10) H(10A) 109.3 no
C(9) C(10) H(10B) 109.3 no
H(10A) C(10) H(10B) 109.5 no
C(3) C(11) C(9) 108.0(2) yes
C(3) C(11) H(11B) 109.8 no
C(3) C(11) H(11A) 109.8 no
C(9) C(11) H(11B) 109.8 no
C(9) C(11) H(11A) 109.8 no
H(11B) C(11) H(11A) 109.5 no
C(2) C(12) C(13) 113.3(2) yes
C(2) C(12) H(20A) 108.5 no
C(2) C(12) H(20B) 108.5 no
C(13) C(12) H(20A) 108.5 no
C(13) C(12) H(20B) 108.5 no
H(20A) C(12) H(20B) 109.5 no
C(12) C(13) C(14) 116.6(2) yes
C(12) C(13) H(19B) 107.7 no
C(12) C(13) H(19A) 107.7 no
C(14) C(13) H(19B) 107.7 no
C(14) C(13) H(19A) 107.7 no
H(19B) C(13) H(19A) 109.5 no
C(13) C(14) C(15) 119.7(2) yes
C(13) C(14) H(18A) 106.9 no
C(13) C(14) H(18B) 106.9 no
C(15) C(14) H(18A) 106.9 no
C(15) C(14) H(18B) 106.9 no
H(18A) C(14) H(18B) 109.5 no
C(14) C(15) C(16) 117.9(2) yes
C(14) C(15) C(20) 123.5(2) yes
C(16) C(15) C(20) 118.3(2) yes
C(15) C(16) C(17) 121.8(2) yes
C(15) C(16) H(16) 119.1 no
C(17) C(16) H(16) 119.1 no
C(16) C(17) C(18) 119.7(2) yes
C(16) C(17) H(15) 120.1 no
C(18) C(17) H(15) 120.1 no
C(17) C(18) C(19) 119.3(2) yes
C(17) C(18) H(14) 120.4 no
C(19) C(18) H(14) 120.4 no
C(18) C(19) C(20) 121.6(2) yes
C(18) C(19) H(13) 119.2 no
C(20) C(19) H(13) 119.2 no
C(1) C(20) C(15) 119.7(2) yes
C(1) C(20) C(19) 120.9(2) yes
C(15) C(20) C(19) 119.2(2) yes

loop_
_geom_bond_atom_site_label_1
_geom_bond_atom_site_label_2
_geom_bond_distance
_geom_bond_publ_flag
O(1) C(1) 1.454(2) yes
O(1) H(23) 0.92(4) no
C(1) C(2) 1.562(3) yes
C(1) C(4) 1.562(3) yes
C(1) C(20) 1.504(3) yes
C(2) C(3) 1.560(3) yes
C(2) C(7) 1.560(3) yes
C(2) C(12) 1.514(3) yes
C(3) C(4) 1.562(3) yes
C(3) C(11) 1.508(3) yes
C(3) H(3) 0.98 no
C(4) C(5) 1.550(3) yes
C(4) H(4) 0.98 no
C(5) C(6) 1.523(3) yes
C(5) C(10) 1.538(3) yes
C(5) H(5) 0.98 no
C(6) C(7) 1.522(3) yes
C(6) H(6A) 0.98 no
C(6) H(6B) 0.98 no
C(7) C(8) 1.538(3) yes
C(7) H(7) 0.98 no
C(8) C(9) 1.529(4) yes
C(8) H(8A) 0.98 no
C(8) H(8B) 0.98 no
C(9) C(10) 1.535(4) yes
C(9) C(11) 1.513(4) yes
C(9) H(9) 0.98 no
C(10) H(10A) 0.98 no
C(10) H(10B) 0.98 no
C(11) H(11B) 0.98 no
C(11) H(11A) 0.98 no
C(12) C(13) 1.525(4) yes
C(12) H(20A) 0.98 no
C(12) H(20B) 0.98 no
C(13) C(14) 1.531(4) yes
C(13) H(19B) 0.98 no
C(13) H(19A) 0.98 no
C(14) C(15) 1.518(3) yes
C(14) H(18A) 0.98 no
C(14) H(18B) 0.98 no
C(15) C(16) 1.394(3) yes
C(15) C(20) 1.399(3) yes
C(16) C(17) 1.381(4) yes
C(16) H(16) 0.98 no
C(17) C(18) 1.376(4) yes
C(17) H(15) 0.98 no
C(18) C(19) 1.383(3) yes
C(18) H(14) 0.98 no
C(19) C(20) 1.390(3) yes
C(19) H(13) 0.98 no

loop_
_geom_contact_atom_site_label_1
_geom_contact_atom_site_label_2
_geom_contact_distance
_geom_contact_site_symmetry_2
_geom_contact_publ_flag
O(1) C(16) 3.412(3) 4_554 no
O(1) C(17) 3.430(3) 4_554 no
O(1) C(18) 3.465(3) 2 no

loop_
_geom_torsion_atom_site_label_1
_geom_torsion_atom_site_label_2
_geom_torsion_atom_site_label_3
_geom_torsion_atom_site_label_4
_geom_torsion
_geom_torsion_publ_flag
O(1) C(1) C(2) C(3) -75.9(2) no
O(1) C(1) C(2) C(7) 176.5(2) no
O(1) C(1) C(2) C(12) 46.6(2) no
O(1) C(1) C(4) C(3) 74.5(2) no
O(1) C(1) C(4) C(5) -175.7(2) no
O(1) C(1) C(4) H(4) -40.8(3) no
O(1) C(1) C(20) C(15) -69.0(2) no
O(1) C(1) C(20) C(19) 105.7(2) no
C(1) C(2) C(3) C(4) -32.1(1) no
C(1) C(2) C(3) C(11) -153.2(2) no
C(1) C(2) C(3) H(3) 77.3(2) no
C(1) C(2) C(7) C(6) 18.0(3) no
C(1) C(2) C(7) C(8) 135.6(2) no
C(1) C(2) C(7) H(7) -103.1(2) no
C(1) C(2) C(12) C(13) 61.9(3) no
C(1) C(2) C(12) H(20A) -58.6(3) no
C(1) C(2) C(12) H(20B) -177.5(2) no
C(1) C(4) C(3) C(2) 32.1(2) no
C(1) C(4) C(3) C(11) 155.3(2) no
C(1) C(4) C(3) H(3) -77.3(2) no
C(1) C(4) C(5) C(6) -19.8(3) no
C(1) C(4) C(5) C(10) -137.1(2) no
C(1) C(4) C(5) H(5) 100.9(2) no
C(1) C(20) C(15) C(14) 3.5(3) no
C(1) C(20) C(15) C(16) 177.2(2) no
C(1) C(20) C(19) C(18) -176.7(2) no
C(1) C(20) C(19) H(13) 3.3(4) no
C(2) C(1) O(1) H(23) 144(3) no
C(2) C(1) C(4) C(3) -32.1(1) no
C(2) C(1) C(4) C(5) 77.7(2) no
C(2) C(1) C(4) H(4) -147.4(2) no
C(2) C(1) C(20) C(15) 53.1(3) no
C(2) C(1) C(20) C(19) -132.2(2) no
C(2) C(3) C(4) C(5) -80.7(2) no
C(2) C(3) C(4) H(4) 147.4(2) no
C(2) C(3) C(11) C(9) 51.1(3) no
C(2) C(3) C(11) H(11B) 170.9(2) no
C(2) C(3) C(11) H(11A) -68.6(3) no
C(2) C(7) C(6) C(5) 49.2(2) no
C(2) C(7) C(6) H(6A) -70.2(3) no
C(2) C(7) C(6) H(6B) 168.6(2) no
C(2) C(7) C(8) C(9) -61.3(3) no
C(2) C(7) C(8) H(8A) 58.9(3) no
C(2) C(7) C(8) H(8B) 178.4(2) no
C(2) C(12) C(13) C(14) -63.4(3) no
C(2) C(12) C(13) H(19B) 57.7(3) no
C(2) C(12) C(13) H(19A) 175.6(2) no
C(3) C(2) C(1) C(4) 32.1(2) no
C(3) C(2) C(1) C(20) 163.2(2) no
C(3) C(2) C(7) C(6) -74.0(2) no
C(3) C(2) C(7) C(8) 43.6(2) no
C(3) C(2) C(7) H(7) 164.9(2) no
C(3) C(2) C(12) C(13) 162.6(2) no
C(3) C(2) C(12) H(20A) 42.1(3) no
C(3) C(2) C(12) H(20B) -76.8(3) no
C(3) C(4) C(1) C(20) -159.8(2) no
C(3) C(4) C(5) C(6) 73.5(2) no
C(3) C(4) C(5) C(10) -43.8(3) no
C(3) C(4) C(5) H(5) -165.8(2) no
C(3) C(11) C(9) C(8) -60.0(3) no
C(3) C(11) C(9) C(10) 61.8(3) no
C(3) C(11) C(9) H(9) -178.8(2) no
C(4) C(1) O(1) H(23) 53(3) no
C(4) C(1) C(2) C(7) -75.5(2) no
C(4) C(1) C(2) C(12) 154.5(2) no
C(4) C(1) C(20) C(15) 163.9(2) no
C(4) C(1) C(20) C(19) -21.5(3) no
C(4) C(3) C(2) C(7) 79.1(2) no
C(4) C(3) C(2) C(12) -149.7(2) no
C(4) C(3) C(11) C(9) -51.9(3) no
C(4) C(3) C(11) H(11B) 67.9(3) no
C(4) C(3) C(11) H(11A) -171.7(2) no
C(4) C(5) C(6) C(7) -48.0(2) no
C(4) C(5) C(6) H(6A) 71.4(3) no
C(4) C(5) C(6) H(6B) -167.5(2) no
C(4) C(5) C(10) C(9) 59.4(3) no
C(4) C(5) C(10) H(10A) -60.7(3) no
C(4) C(5) C(10) H(10B) 179.5(2) no
C(5) C(4) C(1) C(20) -50.1(3) no
C(5) C(4) C(3) C(11) 42.5(3) no
C(5) C(4) C(3) H(3) 169.9(2) no
C(5) C(6) C(7) C(8) -71.5(2) no
C(5) C(6) C(7) H(7) 170.3(2) no
C(5) C(10) C(9) C(8) 48.8(3) no
C(5) C(10) C(9) C(11) -68.6(3) no
C(5) C(10) C(9) H(9) 172.0(2) no
C(6) C(5) C(4) H(4) -154.7(2) no
C(6) C(5) C(10) C(9) -59.7(3) no
C(6) C(5) C(10) H(10A) -179.8(2) no
C(6) C(5) C(10) H(10B) 60.4(3) no
C(6) C(7) C(2) C(12) 150.1(2) no
C(6) C(7) C(8) C(9) 59.1(2) no
C(6) C(7) C(8) H(8A) 179.4(2) no
C(6) C(7) C(8) H(8B) -61.2(3) no
C(7) C(2) C(1) C(20) 55.6(3) no
C(7) C(2) C(3) C(11) -42.0(3) no
C(7) C(2) C(3) H(3) -171.5(2) no
C(7) C(2) C(12) C(13) -67.8(3) no
C(7) C(2) C(12) H(20A) 171.6(2) no
C(7) C(2) C(12) H(20B) 52.7(3) no
C(7) C(6) C(5) C(10) 72.3(2) no
C(7) C(6) C(5) H(5) -168.8(2) no
C(7) C(8) C(9) C(10) -48.8(3) no
C(7) C(8) C(9) C(11) 69.1(3) no
C(7) C(8) C(9) H(9) -172.0(2) no
C(8) C(7) C(2) C(12) -92.4(2) no
C(8) C(7) C(6) H(6A) 169.1(2) no
C(8) C(7) C(6) H(6B) 48.0(3) no
C(8) C(9) C(10) H(10A) 168.9(2) no
C(8) C(9) C(10) H(10B) -71.3(3) no
C(8) C(9) C(11) H(11B) -179.8(2) no
C(8) C(9) C(11) H(11A) 59.8(3) no
C(9) C(8) C(7) H(7) 177.4(2) no
C(9) C(10) C(5) H(5) -178.7(2) no
C(9) C(11) C(3) H(3) -179.3(2) no
C(10) C(5) C(4) H(4) 88.0(3) no
C(10) C(5) C(6) H(6A) -168.3(2) no
C(10) C(5) C(6) H(6B) -47.1(3) no
C(10) C(9) C(8) H(8A) -169.0(2) no
C(10) C(9) C(8) H(8B) 71.5(3) no
C(10) C(9) C(11) H(11B) -57.9(3) no
C(10) C(9) C(11) H(11A) -178.4(2) no
C(11) C(3) C(2) C(12) 89.2(3) no
C(11) C(3) C(4) H(4) -89.3(3) no
C(11) C(9) C(8) H(8A) -51.1(3) no
C(11) C(9) C(8) H(8B) -170.6(2) no
C(11) C(9) C(10) H(10A) 51.5(3) no
C(11) C(9) C(10) H(10B) 171.3(2) no
C(12) C(2) C(1) C(20) -74.3(3) no
C(12) C(2) C(3) H(3) -40.3(3) no
C(12) C(2) C(7) H(7) 28.9(3) no
C(12) C(13) C(14) C(15) 74.7(3) no
C(12) C(13) C(14) H(18A) -163.8(2) no
C(12) C(13) C(14) H(18B) -46.7(3) no
C(13) C(14) C(15) C(16) 128.8(2) no
C(13) C(14) C(15) C(20) -57.5(3) no
C(14) C(13) C(12) H(20A) 57.2(3) no
C(14) C(13) C(12) H(20B) 176.1(2) no
C(14) C(15) C(16) C(17) 172.5(2) no
C(14) C(15) C(16) H(16) -7.5(3) no
C(14) C(15) C(20) C(19) -171.3(2) no
C(15) C(14) C(13) H(19B) -46.3(3) no
C(15) C(14) C(13) H(19A) -164.2(2) no
C(15) C(16) C(17) C(18) 0.1(4) no
C(15) C(16) C(17) H(15) -179.9(2) no
C(15) C(20) C(19) C(18) -2.0(4) no
C(15) C(20) C(19) H(13) 178.0(2) no
C(16) C(15) C(14) H(18A) 7.3(3) no
C(16) C(15) C(14) H(18B) -109.8(2) no
C(16) C(15) C(20) C(19) 2.5(3) no
C(16) C(17) C(18) C(19) 0.4(4) no
C(16) C(17) C(18) H(14) -179.6(2) no
C(17) C(16) C(15) C(20) -1.6(4) no
C(17) C(18) C(19) C(20) 0.5(4) no
C(17) C(18) C(19) H(13) -179.5(2) no
C(18) C(17) C(16) H(16) -179.9(2) no
C(19) C(18) C(17) H(15) -179.6(2) no
C(20) C(1) O(1) H(23) -84(3) no
C(20) C(1) C(4) H(4) 84.8(3) no
C(20) C(15) C(14) H(18A) -178.9(2) no
C(20) C(15) C(14) H(18B) 64.0(3) no
C(20) C(15) C(16) H(16) 178.4(2) no
C(20) C(19) C(18) H(14) -179.5(2) no
H(3) C(3) C(4) H(4) 38.1(3) no
H(3) C(3) C(11) H(11B) -59.5(3) no
H(3) C(3) C(11) H(11A) 60.9(3) no
H(4) C(4) C(5) H(5) -33.9(3) no
H(5) C(5) C(6) H(6A) -49.3(3) no
H(5) C(5) C(6) H(6B) 71.8(3) no
H(5) C(5) C(10) H(10A) 61.2(3) no
H(5) C(5) C(10) H(10B) -58.5(3) no
H(6A) C(6) C(7) H(7) 50.9(3) no
H(6B) C(6) C(7) H(7) -70.3(3) no
H(7) C(7) C(8) H(8A) -62.4(3) no
H(7) C(7) C(8) H(8B) 57.1(3) no
H(8A) C(8) C(9) H(9) 67.7(3) no
H(8B) C(8) C(9) H(9) -51.8(3) no
H(9) C(9) C(10) H(10A) -67.8(3) no
H(9) C(9) C(10) H(10B) 51.9(3) no
H(9) C(9) C(11) H(11B) 61.4(3) no
H(9) C(9) C(11) H(11A) -59.0(3) no
H(13) C(19) C(18) H(14) 0.5(4) no
H(14) C(18) C(17) H(15) 0.4(4) no
H(15) C(17) C(16) H(16) 0.1(4) no
H(18A) C(14) C(13) H(19B) 75.1(3) no
H(18A) C(14) C(13) H(19A) -42.8(3) no
H(18B) C(14) C(13) H(19B) -167.8(2) no
H(18B) C(14) C(13) H(19A) 74.3(3) no
H(19B) C(13) C(12) H(20A) 178.3(2) no
H(19B) C(13) C(12) H(20B) -62.9(3) no
H(19A) C(13) C(12) H(20A) -63.8(3) no
H(19A) C(13) C(12) H(20B) 55.0(3) no
